data_7706943
loop_
_publ_author_name
'Vos\'ahlo, Petr'
'Schulz, Ji\<r\'i'
'C\'isa\<rov\'a, Ivana'
'\<St\<epni\<cka, Petr'

_publ_section_title
;
 Cyclopalladation of a ferrocene acylphosphine and the reactivity of the
 C-H activated products.
;
_journal_issue 18
_journal_name_full 'Dalton transactions (Cambridge, England : 2003)'
_journal_page_first 6232
_journal_page_last 6244
_journal_paper_doi 10.1039/d1dt00668a
_journal_volume 50
_journal_year 2021
_chemical_formula_moiety 'C30 H28 Cl Fe N2 O P Pd'
_chemical_formula_sum 'C30 H28 Cl Fe N2 O P Pd'
_chemical_formula_weight 661.21
_space_group_crystal_system monoclinic
_space_group_IT_number 14
_space_group_name_Hall '-P 2ybc'
_space_group_name_H-M_alt 'P 1 21/c 1'
_atom_sites_solution_hydrogens geom
_atom_sites_solution_primary direct
_atom_sites_solution_secondary difmap
_audit_creation_method SHELXL-2017/1
_audit_update_record
;
2021-02-17 deposited with the CCDC.	2021-03-23 downloaded from the CCDC.
;
_cell_angle_alpha 90
_cell_angle_beta 96.7400(10)
_cell_angle_gamma 90
_cell_formula_units_Z 4
_cell_length_a 15.5171(5)
_cell_length_b 16.0612(5)
_cell_length_c 10.5449(4)
_cell_measurement_reflns_used 9841
_cell_measurement_temperature 150(2)
_cell_measurement_theta_max 27.50
_cell_measurement_theta_min 2.48
_cell_volume 2609.87(15)
_computing_cell_refinement 'SAINT V8.40A (Bruker Nano, Inc., 2019)'
_computing_data_collection 'Bruker Instrument Service vV6.2.12'
_computing_data_reduction 'SAINT V8.40A (Bruker Nano, Inc., 2019)'
_computing_molecular_graphics 'PLATON (Spek, 2017)'
_computing_publication_material 'PLATON (Spek, 2017)'
_computing_structure_refinement 'SHELXL-2017 (Sheldrick, 2017)'
_computing_structure_solution 'SHELXT 2014 (Sheldrick, 2014)'
_diffrn_ambient_temperature 150(2)
_diffrn_measured_fraction_theta_full 0.999
_diffrn_measured_fraction_theta_max 0.999
_diffrn_measurement_device_type 'Bruker D8 VENTURE Kappa Duo with PHOTON III'
_diffrn_measurement_method '\f and \w scans'
_diffrn_radiation_monochromator 'Quazar Mo multilayer optic'
_diffrn_radiation_source 'I\mS micro-focus sealed tube'
_diffrn_radiation_type MoK\a
_diffrn_radiation_wavelength 0.71073
_diffrn_reflns_av_R_equivalents 0.0188
_diffrn_reflns_av_unetI/netI 0.0100
_diffrn_reflns_Laue_measured_fraction_full 0.999
_diffrn_reflns_Laue_measured_fraction_max 0.999
_diffrn_reflns_limit_h_max 20
_diffrn_reflns_limit_h_min -20
_diffrn_reflns_limit_k_max 20
_diffrn_reflns_limit_k_min -20
_diffrn_reflns_limit_l_max 13
_diffrn_reflns_limit_l_min -13
_diffrn_reflns_number 53085
_diffrn_reflns_point_group_measured_fraction_full 0.999
_diffrn_reflns_point_group_measured_fraction_max 0.999
_diffrn_reflns_theta_full 25.242
_diffrn_reflns_theta_max 27.500
_diffrn_reflns_theta_min 1.831
_exptl_absorpt_coefficient_mu 1.436
_exptl_absorpt_correction_T_max 0.93
_exptl_absorpt_correction_T_min 0.85
_exptl_absorpt_correction_type multi-scan
_exptl_absorpt_process_details 'SADABS-2016/2 - Bruker AXS'
_exptl_crystal_colour red
_exptl_crystal_density_diffrn 1.683
_exptl_crystal_description prism
_exptl_crystal_F_000 1336
_exptl_crystal_size_max 0.21
_exptl_crystal_size_mid 0.10
_exptl_crystal_size_min 0.05
_refine_diff_density_max 1.189
_refine_diff_density_min -0.403
_refine_diff_density_rms 0.066
_refine_ls_extinction_method none
_refine_ls_goodness_of_fit_ref 1.088
_refine_ls_hydrogen_treatment constr
_refine_ls_matrix_type full
_refine_ls_number_parameters 336
_refine_ls_number_reflns 5974
_refine_ls_number_restraints 0
_refine_ls_restrained_S_all 1.088
_refine_ls_R_factor_all 0.0240
_refine_ls_R_factor_gt 0.0232
_refine_ls_shift/su_max 0.002
_refine_ls_shift/su_mean 0.000
_refine_ls_structure_factor_coef Fsqd
_refine_ls_weighting_details 'w=1/[\s^2^(Fo^2^)+(0.0285P)^2^+2.5565P] where P=(Fo^2^+2Fc^2^)/3'
_refine_ls_weighting_scheme calc
_refine_ls_wR_factor_gt 0.0612
_refine_ls_wR_factor_ref 0.0618
_reflns_Friedel_coverage 0.000
_reflns_number_gt 5772
_reflns_number_total 5974
_reflns_threshold_expression 'I > 2\s(I)'
_cod_data_source_file d1dt00668a3.cif
_cod_data_source_block pv440
_cod_depositor_comments 'Adding full bibliography for 7706929--7706948.cif.'
_cod_original_sg_symbol_H-M 'P 21/c'
_cod_database_code 7706943
_shelx_shelxl_version_number 2017/1
_shelx_space_group_comment
;
The symmetry employed for this shelxl refinement is uniquely defined
by the following loop, which should always be used as a source of
symmetry information in preference to the above space-group names.
They are only intended as comments.
;
_shelx_estimated_absorpt_t_min 0.752
_shelx_estimated_absorpt_t_max 0.932

loop_
_space_group_symop_operation_xyz
'x, y, z'
'-x, y+1/2, -z+1/2'
'-x, -y, -z'
'x, -y-1/2, z-1/2'

loop_
_atom_site_label
_atom_site_type_symbol
_atom_site_fract_x
_atom_site_fract_y
_atom_site_fract_z
_atom_site_U_iso_or_equiv
_atom_site_adp_type
_atom_site_occupancy
_atom_site_site_symmetry_order
_atom_site_calc_flag
_atom_site_refinement_flags_posn
_atom_site_refinement_flags_adp
_atom_site_refinement_flags_occupancy
_atom_site_disorder_assembly
_atom_site_disorder_group
Pd1 Pd 0.71423(2) 0.50536(2) 0.77784(2) 0.02101(5) Uani 1 1 d . . . . .
Cl1 Cl 0.57895(3) 0.44060(3) 0.71160(5) 0.02882(10) Uani 1 1 d . . . . .
Fe1 Fe 0.90758(2) 0.63921(2) 0.77335(2) 0.02275(7) Uani 1 1 d . . . . .
P1 P 0.78883(3) 0.43793(3) 0.64210(4) 0.02052(9) Uani 1 1 d . . . . .
O1 O 0.96674(9) 0.42905(9) 0.64620(14) 0.0293(3) Uani 1 1 d . . . . .
N1 N 0.65124(10) 0.59257(10) 0.88559(15) 0.0261(3) Uani 1 1 d . . . . .
N2 N 0.52277(13) 0.77702(11) 1.07228(19) 0.0356(4) Uani 1 1 d . . . . .
C1 C 0.91173(12) 0.51475(11) 0.80515(18) 0.0233(4) Uani 1 1 d . . . . .
C2 C 0.83217(12) 0.54722(11) 0.84531(17) 0.0230(3) Uani 1 1 d . . . . .
C3 C 0.85900(13) 0.60689(12) 0.94192(18) 0.0274(4) Uani 1 1 d . . . . .
H3 H 0.821104 0.638631 0.987457 0.033 Uiso 1 1 calc R U . . .
C4 C 0.95130(14) 0.61172(13) 0.95983(19) 0.0304(4) Uani 1 1 d . . . . .
H4 H 0.984741 0.646844 1.019149 0.036 Uiso 1 1 calc R U . . .
C5 C 0.98488(13) 0.55565(12) 0.87480(19) 0.0280(4) Uani 1 1 d . . . . .
H5 H 1.044336 0.546725 0.865496 0.034 Uiso 1 1 calc R U . . .
C6 C 0.93987(16) 0.66625(14) 0.5953(2) 0.0355(5) Uani 1 1 d . . . . .
H6 H 0.960039 0.627448 0.537527 0.043 Uiso 1 1 calc R U . . .
C7 C 0.85259(16) 0.68752(14) 0.6023(2) 0.0378(5) Uani 1 1 d . . . . .
H7 H 0.803592 0.665688 0.550430 0.045 Uiso 1 1 calc R U . . .
C8 C 0.85098(17) 0.74735(14) 0.7006(3) 0.0424(6) Uani 1 1 d . . . . .
H8 H 0.800525 0.772925 0.725969 0.051 Uiso 1 1 calc R U . . .
C9 C 0.93711(18) 0.76246(14) 0.7544(2) 0.0414(5) Uani 1 1 d . . . . .
H9 H 0.954842 0.799661 0.822489 0.050 Uiso 1 1 calc R U . . .
C10 C 0.99242(15) 0.71235(15) 0.6887(2) 0.0371(5) Uani 1 1 d . . . . .
H10 H 1.053921 0.710104 0.704687 0.044 Uiso 1 1 calc R U . . .
C11 C 0.90760(12) 0.45969(11) 0.69643(17) 0.0228(3) Uani 1 1 d . . . . .
C12 C 0.78397(12) 0.32588(11) 0.61981(18) 0.0239(4) Uani 1 1 d . . . . .
C13 C 0.73854(15) 0.27633(13) 0.6964(2) 0.0344(4) Uani 1 1 d . . . . .
H13 H 0.708432 0.300898 0.760303 0.041 Uiso 1 1 calc R U . . .
C14 C 0.73712(18) 0.19026(14) 0.6793(3) 0.0438(6) Uani 1 1 d . . . . .
H14 H 0.706650 0.156188 0.732725 0.053 Uiso 1 1 calc R U . . .
C15 C 0.77956(15) 0.15426(13) 0.5856(2) 0.0372(5) Uani 1 1 d . . . . .
H15 H 0.777263 0.095670 0.573337 0.045 Uiso 1 1 calc R U . . .
C16 C 0.82529(15) 0.20323(13) 0.5098(2) 0.0352(5) Uani 1 1 d . . . . .
H16 H 0.855281 0.178229 0.446128 0.042 Uiso 1 1 calc R U . . .
C17 C 0.82779(14) 0.28878(13) 0.5261(2) 0.0320(4) Uani 1 1 d . . . . .
H17 H 0.859343 0.322310 0.473355 0.038 Uiso 1 1 calc R U . . .
C18 C 0.76964(12) 0.47977(11) 0.48091(17) 0.0216(3) Uani 1 1 d . . . . .
C19 C 0.83700(13) 0.50131(11) 0.41011(19) 0.0246(4) Uani 1 1 d . . . . .
H19 H 0.895601 0.492010 0.444343 0.030 Uiso 1 1 calc R U . . .
C20 C 0.81813(13) 0.53632(12) 0.28961(18) 0.0273(4) Uani 1 1 d . . . . .
H20 H 0.864072 0.551626 0.242170 0.033 Uiso 1 1 calc R U . . .
C21 C 0.73328(14) 0.54906(13) 0.23828(19) 0.0300(4) Uani 1 1 d . . . . .
H21 H 0.720910 0.573463 0.156094 0.036 Uiso 1 1 calc R U . . .
C22 C 0.66571(13) 0.52608(14) 0.3071(2) 0.0320(4) Uani 1 1 d . . . . .
H22 H 0.607214 0.533720 0.271085 0.038 Uiso 1 1 calc R U . . .
C23 C 0.68374(13) 0.49210(12) 0.4282(2) 0.0270(4) Uani 1 1 d . . . . .
H23 H 0.637558 0.477155 0.475364 0.032 Uiso 1 1 calc R U . . .
C24 C 0.58827(13) 0.57389(13) 0.95833(19) 0.0288(4) Uani 1 1 d . . . . .
H24 H 0.573990 0.516867 0.967611 0.035 Uiso 1 1 calc R U . . .
C25 C 0.54337(13) 0.63182(13) 1.0200(2) 0.0300(4) Uani 1 1 d . . . . .
H25 H 0.499517 0.614328 1.069819 0.036 Uiso 1 1 calc R U . . .
C26 C 0.56215(13) 0.71760(12) 1.00950(19) 0.0275(4) Uani 1 1 d . . . . .
C27 C 0.62627(13) 0.73710(12) 0.9302(2) 0.0295(4) Uani 1 1 d . . . . .
H27 H 0.641066 0.793557 0.916823 0.035 Uiso 1 1 calc R U . . .
C28 C 0.66732(13) 0.67455(13) 0.87225(19) 0.0293(4) Uani 1 1 d . . . . .
H28 H 0.710040 0.689935 0.819051 0.035 Uiso 1 1 calc R U . . .
C29 C 0.44830(18) 0.75897(16) 1.1383(3) 0.0514(7) Uani 1 1 d . . . . .
H29A H 0.404701 0.728980 1.080881 0.077 Uiso 1 1 calc R U . . .
H29B H 0.423376 0.811195 1.165387 0.077 Uiso 1 1 calc R U . . .
H29C H 0.466367 0.724507 1.213452 0.077 Uiso 1 1 calc R U . . .
C30 C 0.55009(16) 0.86346(13) 1.0684(2) 0.0371(5) Uani 1 1 d . . . . .
H30A H 0.613487 0.866542 1.084895 0.056 Uiso 1 1 calc R U . . .
H30B H 0.524297 0.895237 1.133788 0.056 Uiso 1 1 calc R U . . .
H30C H 0.530889 0.886868 0.984006 0.056 Uiso 1 1 calc R U . . .

loop_
_atom_site_aniso_label
_atom_site_aniso_U_11
_atom_site_aniso_U_22
_atom_site_aniso_U_33
_atom_site_aniso_U_23
_atom_site_aniso_U_13
_atom_site_aniso_U_12
Pd1 0.02127(8) 0.02137(8) 0.02160(8) -0.00083(5) 0.00762(5) -0.00098(5)
Cl1 0.0240(2) 0.0306(2) 0.0328(2) -0.00167(18) 0.00751(17) -0.00437(17)
Fe1 0.02509(13) 0.02158(13) 0.02229(13) -0.00108(10) 0.00582(10) -0.00274(10)
P1 0.0198(2) 0.0208(2) 0.0217(2) -0.00116(16) 0.00550(16) 0.00001(16)
O1 0.0228(6) 0.0309(7) 0.0350(7) -0.0039(6) 0.0062(6) 0.0038(5)
N1 0.0263(8) 0.0264(8) 0.0272(8) -0.0027(6) 0.0098(6) -0.0018(6)
N2 0.0396(10) 0.0256(8) 0.0445(10) -0.0038(8) 0.0180(8) 0.0015(7)
C1 0.0245(9) 0.0230(8) 0.0224(8) 0.0028(7) 0.0024(7) -0.0003(7)
C2 0.0254(9) 0.0235(8) 0.0207(8) 0.0014(7) 0.0052(7) -0.0021(7)
C3 0.0337(10) 0.0288(9) 0.0207(8) -0.0003(7) 0.0071(7) -0.0028(8)
C4 0.0347(10) 0.0323(10) 0.0233(9) -0.0015(8) -0.0001(8) -0.0055(8)
C5 0.0258(9) 0.0296(10) 0.0278(9) 0.0011(8) -0.0003(7) -0.0015(7)
C6 0.0530(13) 0.0298(10) 0.0260(10) 0.0034(8) 0.0145(9) 0.0005(9)
C7 0.0425(12) 0.0309(10) 0.0381(11) 0.0127(9) -0.0032(9) -0.0045(9)
C8 0.0489(13) 0.0251(10) 0.0582(15) 0.0142(10) 0.0275(12) 0.0082(9)
C9 0.0657(16) 0.0265(10) 0.0351(11) -0.0030(8) 0.0189(11) -0.0162(10)
C10 0.0352(11) 0.0411(12) 0.0367(11) 0.0080(9) 0.0116(9) -0.0099(9)
C11 0.0221(8) 0.0213(8) 0.0252(9) 0.0027(7) 0.0036(7) 0.0012(7)
C12 0.0236(8) 0.0218(8) 0.0262(9) 0.0002(7) 0.0035(7) 0.0010(7)
C13 0.0408(11) 0.0278(10) 0.0374(11) 0.0031(8) 0.0170(9) 0.0019(8)
C14 0.0553(15) 0.0263(10) 0.0536(14) 0.0087(10) 0.0225(12) -0.0016(10)
C15 0.0418(12) 0.0227(9) 0.0466(12) 0.0007(9) 0.0037(10) 0.0033(8)
C16 0.0405(12) 0.0288(10) 0.0374(11) -0.0055(8) 0.0089(9) 0.0055(9)
C17 0.0359(11) 0.0278(10) 0.0345(10) -0.0016(8) 0.0127(9) 0.0001(8)
C18 0.0234(8) 0.0191(8) 0.0229(8) -0.0018(6) 0.0050(7) 0.0008(6)
C19 0.0223(9) 0.0249(9) 0.0273(9) -0.0008(7) 0.0060(7) -0.0007(7)
C20 0.0284(9) 0.0283(9) 0.0266(9) 0.0002(7) 0.0092(7) -0.0018(7)
C21 0.0335(10) 0.0309(10) 0.0260(9) 0.0037(8) 0.0052(8) 0.0021(8)
C22 0.0246(9) 0.0399(11) 0.0315(10) 0.0026(9) 0.0029(8) 0.0048(8)
C23 0.0231(9) 0.0301(10) 0.0287(10) 0.0002(7) 0.0073(7) 0.0008(7)
C24 0.0315(10) 0.0266(9) 0.0303(10) -0.0018(7) 0.0114(8) -0.0044(8)
C25 0.0303(10) 0.0296(10) 0.0324(10) -0.0021(8) 0.0137(8) -0.0032(8)
C26 0.0273(9) 0.0271(9) 0.0287(9) -0.0025(7) 0.0054(7) 0.0004(7)
C27 0.0317(10) 0.0240(9) 0.0339(10) 0.0004(8) 0.0084(8) -0.0025(8)
C28 0.0288(9) 0.0296(10) 0.0314(10) 0.0004(8) 0.0116(8) -0.0035(8)
C29 0.0541(15) 0.0374(12) 0.0700(18) -0.0073(12) 0.0386(14) 0.0022(11)
C30 0.0408(12) 0.0252(10) 0.0451(12) -0.0037(9) 0.0045(10) 0.0026(8)

loop_
_atom_type_symbol
_atom_type_description
_atom_type_scat_dispersion_real
_atom_type_scat_dispersion_imag
_atom_type_scat_source
C C 0.0033 0.0016 'International Tables Vol C Tables 4.2.6.8 and 6.1.1.4'
H H 0.0000 0.0000 'International Tables Vol C Tables 4.2.6.8 and 6.1.1.4'
Cl Cl 0.1484 0.1585 'International Tables Vol C Tables 4.2.6.8 and 6.1.1.4'
Fe Fe 0.3463 0.8444 'International Tables Vol C Tables 4.2.6.8 and 6.1.1.4'
N N 0.0061 0.0033 'International Tables Vol C Tables 4.2.6.8 and 6.1.1.4'
O O 0.0106 0.0060 'International Tables Vol C Tables 4.2.6.8 and 6.1.1.4'
P P 0.1023 0.0942 'International Tables Vol C Tables 4.2.6.8 and 6.1.1.4'
Pd Pd -0.9988 1.0072 'International Tables Vol C Tables 4.2.6.8 and 6.1.1.4'

loop_
_geom_angle_atom_site_label_1
_geom_angle_atom_site_label_2
_geom_angle_atom_site_label_3
_geom_angle
_geom_angle_site_symmetry_1
_geom_angle_site_symmetry_3
_geom_angle_publ_flag
C2 Pd1 N1 92.72(7) . . ?
C2 Pd1 P1 82.48(5) . . ?
N1 Pd1 P1 167.56(5) . . ?
C2 Pd1 Cl1 173.05(5) . . ?
N1 Pd1 Cl1 89.99(5) . . ?
P1 Pd1 Cl1 96.105(17) . . ?
C5 Fe1 C1 41.58(8) . . ?
C5 Fe1 C10 103.88(9) . . ?
C1 Fe1 C10 128.97(9) . . ?
C5 Fe1 C6 115.64(9) . . ?
C1 Fe1 C6 110.78(8) . . ?
C10 Fe1 C6 40.39(9) . . ?
C5 Fe1 C9 124.63(10) . . ?
C1 Fe1 C9 165.21(10) . . ?
C10 Fe1 C9 40.46(10) . . ?
C6 Fe1 C9 67.86(9) . . ?
C5 Fe1 C4 40.59(8) . . ?
C1 Fe1 C4 68.20(8) . . ?
C10 Fe1 C4 112.60(9) . . ?
C6 Fe1 C4 146.75(9) . . ?
C9 Fe1 C4 104.43(9) . . ?
C5 Fe1 C8 163.88(10) . . ?
C1 Fe1 C8 154.13(10) . . ?
C10 Fe1 C8 67.69(10) . . ?
C6 Fe1 C8 67.52(9) . . ?
C9 Fe1 C8 40.23(11) . . ?
C4 Fe1 C8 128.24(10) . . ?
C5 Fe1 C7 151.05(9) . . ?
C1 Fe1 C7 121.30(9) . . ?
C10 Fe1 C7 67.83(9) . . ?
C6 Fe1 C7 40.14(10) . . ?
C9 Fe1 C7 67.89(10) . . ?
C4 Fe1 C7 168.29(9) . . ?
C8 Fe1 C7 40.31(10) . . ?
C5 Fe1 C3 68.49(8) . . ?
C1 Fe1 C3 67.64(8) . . ?
C10 Fe1 C3 146.49(9) . . ?
C6 Fe1 C3 172.42(9) . . ?
C9 Fe1 C3 115.69(8) . . ?
C4 Fe1 C3 40.37(8) . . ?
C8 Fe1 C3 110.42(9) . . ?
C7 Fe1 C3 133.69(9) . . ?
C5 Fe1 C2 70.11(8) . . ?
C1 Fe1 C2 41.25(7) . . ?
C10 Fe1 C2 169.81(9) . . ?
C6 Fe1 C2 133.92(8) . . ?
C9 Fe1 C2 149.73(9) . . ?
C4 Fe1 C2 68.58(8) . . ?
C8 Fe1 C2 120.14(9) . . ?
C7 Fe1 C2 113.24(8) . . ?
C3 Fe1 C2 40.07(7) . . ?
C12 P1 C18 104.21(8) . . ?
C12 P1 C11 104.23(8) . . ?
C18 P1 C11 105.11(8) . . ?
C12 P1 Pd1 123.30(6) . . ?
C18 P1 Pd1 112.38(6) . . ?
C11 P1 Pd1 106.04(6) . . ?
C24 N1 C28 115.62(17) . . ?
C24 N1 Pd1 124.84(13) . . ?
C28 N1 Pd1 119.17(13) . . ?
C26 N2 C29 121.88(19) . . ?
C26 N2 C30 120.80(18) . . ?
C29 N2 C30 117.19(18) . . ?
C5 C1 C11 130.18(18) . . ?
C5 C1 C2 109.59(17) . . ?
C11 C1 C2 119.52(17) . . ?
C5 C1 Fe1 68.99(11) . . ?
C11 C1 Fe1 118.38(13) . . ?
C2 C1 Fe1 71.43(10) . . ?
C3 C2 C1 105.29(16) . . ?
C3 C2 Pd1 131.20(14) . . ?
C1 C2 Pd1 123.41(13) . . ?
C3 C2 Fe1 69.74(10) . . ?
C1 C2 Fe1 67.31(10) . . ?
Pd1 C2 Fe1 129.69(9) . . ?
C4 C3 C2 109.65(17) . . ?
C4 C3 Fe1 68.87(11) . . ?
C2 C3 Fe1 70.19(10) . . ?
C4 C3 H3 125.2 . . ?
C2 C3 H3 125.2 . . ?
Fe1 C3 H3 127.4 . . ?
C5 C4 C3 108.73(17) . . ?
C5 C4 Fe1 68.53(11) . . ?
C3 C4 Fe1 70.76(11) . . ?
C5 C4 H4 125.6 . . ?
C3 C4 H4 125.6 . . ?
Fe1 C4 H4 126.6 . . ?
C4 C5 C1 106.73(17) . . ?
C4 C5 Fe1 70.87(12) . . ?
C1 C5 Fe1 69.44(11) . . ?
C4 C5 H5 126.6 . . ?
C1 C5 H5 126.6 . . ?
Fe1 C5 H5 124.7 . . ?
C7 C6 C10 108.5(2) . . ?
C7 C6 Fe1 70.28(12) . . ?
C10 C6 Fe1 69.80(12) . . ?
C7 C6 H6 125.8 . . ?
C10 C6 H6 125.8 . . ?
Fe1 C6 H6 125.7 . . ?
C6 C7 C8 107.6(2) . . ?
C6 C7 Fe1 69.58(12) . . ?
C8 C7 Fe1 69.81(13) . . ?
C6 C7 H7 126.2 . . ?
C8 C7 H7 126.2 . . ?
Fe1 C7 H7 126.0 . . ?
C9 C8 C7 108.3(2) . . ?
C9 C8 Fe1 69.62(13) . . ?
C7 C8 Fe1 69.88(12) . . ?
C9 C8 H8 125.9 . . ?
C7 C8 H8 125.9 . . ?
Fe1 C8 H8 126.2 . . ?
C8 C9 C10 107.8(2) . . ?
C8 C9 Fe1 70.15(12) . . ?
C10 C9 Fe1 69.72(12) . . ?
C8 C9 H9 126.1 . . ?
C10 C9 H9 126.1 . . ?
Fe1 C9 H9 125.6 . . ?
C6 C10 C9 107.8(2) . . ?
C6 C10 Fe1 69.81(12) . . ?
C9 C10 Fe1 69.82(12) . . ?
C6 C10 H10 126.1 . . ?
C9 C10 H10 126.1 . . ?
Fe1 C10 H10 125.8 . . ?
O1 C11 C1 128.93(18) . . ?
O1 C11 P1 123.36(15) . . ?
C1 C11 P1 107.69(13) . . ?
C13 C12 C17 119.40(18) . . ?
C13 C12 P1 120.71(15) . . ?
C17 C12 P1 119.87(15) . . ?
C12 C13 C14 119.8(2) . . ?
C12 C13 H13 120.1 . . ?
C14 C13 H13 120.1 . . ?
C15 C14 C13 120.5(2) . . ?
C15 C14 H14 119.8 . . ?
C13 C14 H14 119.8 . . ?
C16 C15 C14 119.9(2) . . ?
C16 C15 H15 120.0 . . ?
C14 C15 H15 120.0 . . ?
C15 C16 C17 120.3(2) . . ?
C15 C16 H16 119.9 . . ?
C17 C16 H16 119.9 . . ?
C16 C17 C12 120.11(19) . . ?
C16 C17 H17 119.9 . . ?
C12 C17 H17 119.9 . . ?
C23 C18 C19 119.40(18) . . ?
C23 C18 P1 117.92(14) . . ?
C19 C18 P1 122.67(15) . . ?
C20 C19 C18 119.90(18) . . ?
C20 C19 H19 120.1 . . ?
C18 C19 H19 120.1 . . ?
C21 C20 C19 120.54(18) . . ?
C21 C20 H20 119.7 . . ?
C19 C20 H20 119.7 . . ?
C20 C21 C22 119.90(19) . . ?
C20 C21 H21 120.1 . . ?
C22 C21 H21 120.1 . . ?
C23 C22 C21 120.08(19) . . ?
C23 C22 H22 120.0 . . ?
C21 C22 H22 120.0 . . ?
C22 C23 C18 120.16(18) . . ?
C22 C23 H23 119.9 . . ?
C18 C23 H23 119.9 . . ?
N1 C24 C25 124.23(19) . . ?
N1 C24 H24 117.9 . . ?
C25 C24 H24 117.9 . . ?
C24 C25 C26 120.20(18) . . ?
C24 C25 H25 119.9 . . ?
C26 C25 H25 119.9 . . ?
N2 C26 C27 121.79(18) . . ?
N2 C26 C25 122.79(18) . . ?
C27 C26 C25 115.41(18) . . ?
C28 C27 C26 119.96(18) . . ?
C28 C27 H27 120.0 . . ?
C26 C27 H27 120.0 . . ?
N1 C28 C27 124.53(18) . . ?
N1 C28 H28 117.7 . . ?
C27 C28 H28 117.7 . . ?
N2 C29 H29A 109.5 . . ?
N2 C29 H29B 109.5 . . ?
H29A C29 H29B 109.5 . . ?
N2 C29 H29C 109.5 . . ?
H29A C29 H29C 109.5 . . ?
H29B C29 H29C 109.5 . . ?
N2 C30 H30A 109.5 . . ?
N2 C30 H30B 109.5 . . ?
H30A C30 H30B 109.5 . . ?
N2 C30 H30C 109.5 . . ?
H30A C30 H30C 109.5 . . ?
H30B C30 H30C 109.5 . . ?

loop_
_geom_bond_atom_site_label_1
_geom_bond_atom_site_label_2
_geom_bond_distance
_geom_bond_site_symmetry_2
_geom_bond_publ_flag
Pd1 C2 2.0004(19) . ?
Pd1 N1 2.1140(16) . ?
Pd1 P1 2.2250(5) . ?
Pd1 Cl1 2.3732(5) . ?
Fe1 C5 2.021(2) . ?
Fe1 C1 2.0268(19) . ?
Fe1 C10 2.046(2) . ?
Fe1 C6 2.046(2) . ?
Fe1 C9 2.047(2) . ?
Fe1 C4 2.052(2) . ?
Fe1 C8 2.054(2) . ?
Fe1 C7 2.055(2) . ?
Fe1 C3 2.0765(19) . ?
Fe1 C2 2.0825(18) . ?
P1 C12 1.8154(19) . ?
P1 C18 1.8196(19) . ?
P1 C11 1.8970(19) . ?
O1 C11 1.216(2) . ?
N1 C24 1.345(2) . ?
N1 C28 1.350(3) . ?
N2 C26 1.348(3) . ?
N2 C29 1.447(3) . ?
N2 C30 1.453(3) . ?
C1 C5 1.437(3) . ?
C1 C11 1.443(3) . ?
C1 C2 1.449(3) . ?
C2 C3 1.425(3) . ?
C3 C4 1.425(3) . ?
C3 H3 0.9500 . ?
C4 C5 1.413(3) . ?
C4 H4 0.9500 . ?
C5 H5 0.9500 . ?
C6 C7 1.407(3) . ?
C6 C10 1.413(3) . ?
C6 H6 0.9500 . ?
C7 C8 1.416(4) . ?
C7 H7 0.9500 . ?
C8 C9 1.410(4) . ?
C8 H8 0.9500 . ?
C9 C10 1.415(3) . ?
C9 H9 0.9500 . ?
C10 H10 0.9500 . ?
C12 C13 1.384(3) . ?
C12 C17 1.397(3) . ?
C13 C14 1.394(3) . ?
C13 H13 0.9500 . ?
C14 C15 1.377(3) . ?
C14 H14 0.9500 . ?
C15 C16 1.376(3) . ?
C15 H15 0.9500 . ?
C16 C17 1.385(3) . ?
C16 H16 0.9500 . ?
C17 H17 0.9500 . ?
C18 C23 1.397(3) . ?
C18 C19 1.397(3) . ?
C19 C20 1.389(3) . ?
C19 H19 0.9500 . ?
C20 C21 1.379(3) . ?
C20 H20 0.9500 . ?
C21 C22 1.393(3) . ?
C21 H21 0.9500 . ?
C22 C23 1.386(3) . ?
C22 H22 0.9500 . ?
C23 H23 0.9500 . ?
C24 C25 1.371(3) . ?
C24 H24 0.9500 . ?
C25 C26 1.415(3) . ?
C25 H25 0.9500 . ?
C26 C27 1.408(3) . ?
C27 C28 1.371(3) . ?
C27 H27 0.9500 . ?
C28 H28 0.9500 . ?
C29 H29A 0.9800 . ?
C29 H29B 0.9800 . ?
C29 H29C 0.9800 . ?
C30 H30A 0.9800 . ?
C30 H30B 0.9800 . ?
C30 H30C 0.9800 . ?
